data_1560373
loop_
_publ_author_name
'Stubbe, Jessica'
'Suhr, Simon'
'Beerhues, Julia'
'N\"o\&sler, Maite'
'Sarkar, Biprajit'

_publ_section_title
;
 The transformations of a methylene-bridged bis-triazolium salt: a
 mesoionic carbene based metallocage and analogues of TCNE and NacNac
;
_journal_issue 9
_journal_name_full 'Chemical Science'
_journal_page_first 3170
_journal_page_last 3178
_journal_paper_doi 10.1039/D0SC06957D
_journal_volume 12
_journal_year 2021
_chemical_formula_moiety '4(B F4), 2(C9 H14 N6), 2(C2 H3 N)'
_chemical_formula_sum 'C22 H34 B4 F16 N14'
_chemical_formula_weight 841.88
_space_group_crystal_system triclinic
_space_group_IT_number 2
_space_group_name_Hall '-P 1'
_space_group_name_H-M_alt 'P -1'
_symmetry_Int_Tables_number 2
_audit_creation_date 2020-03-21
_audit_creation_method
;
Olex2 1.2
(compiled 2018.05.29 svn.r3510 for OlexSys, GUI svn.r5506)
;
_audit_update_record
;
2020-08-24 deposited with the CCDC.	2021-02-02 downloaded from the CCDC.
;
_cell_angle_alpha 97.92(9)
_cell_angle_beta 92.65(7)
_cell_angle_gamma 102.91(7)
_cell_formula_units_Z 2
_cell_length_a 10.15(2)
_cell_length_b 11.83(3)
_cell_length_c 15.93(4)
_cell_measurement_reflns_used 5771
_cell_measurement_temperature 100(2)
_cell_measurement_theta_max 26.39
_cell_measurement_theta_min 2.06
_cell_volume 1841(8)
_computing_molecular_graphics 'Olex2 (Dolomanov et al., 2009), Diamond 3D, Version 4.0 (Brandenburg, 2014)'
_computing_publication_material 'Olex2 (Dolomanov et al., 2009)'
_computing_structure_refinement 'olex2.refine (Bourhis et al., 2015)'
_computing_structure_solution 'SHELXT 2014/5 (Sheldrick, 2014), intrinsic pahsing'
_diffrn_ambient_temperature 100.0
_diffrn_measured_fraction_theta_full 0.9972
_diffrn_measured_fraction_theta_max 0.9972
_diffrn_measurement_device_type 'Bruker D8 Venture'
_diffrn_measurement_method 'Omega + Phi Scans'
_diffrn_radiation_type 'Mo K\a'
_diffrn_radiation_wavelength 0.71073
_diffrn_reflns_av_R_equivalents 0.0475
_diffrn_reflns_av_unetI/netI 0.0352
_diffrn_reflns_limit_h_max 12
_diffrn_reflns_limit_h_min -12
_diffrn_reflns_limit_k_max 14
_diffrn_reflns_limit_k_min -14
_diffrn_reflns_limit_l_max 19
_diffrn_reflns_limit_l_min -19
_diffrn_reflns_number 34133
_diffrn_reflns_theta_full 26.3859
_diffrn_reflns_theta_max 26.39
_diffrn_reflns_theta_min 2.06
_exptl_absorpt_coefficient_mu 0.152
_exptl_absorpt_correction_T_max 0.7454
_exptl_absorpt_correction_T_min 0.6908
_exptl_absorpt_correction_type multi-scan
_exptl_absorpt_process_details
;
SADABS-2016/2 (Bruker,2016) was used for absorption correction.
wR2(int) was 0.1027 before and 0.0563 after correction.
The Ratio of minimum to maximum transmission is 0.9268.
The \l/2 correction factor is Not present.
;
_exptl_crystal_colour colourless
_exptl_crystal_density_diffrn 1.5186
_exptl_crystal_description needle
_exptl_crystal_F_000 856.6978
_exptl_crystal_size_max 0.28
_exptl_crystal_size_mid 0.07
_exptl_crystal_size_min 0.04
_refine_diff_density_max 0.7968
_refine_diff_density_min -0.5748
_refine_diff_density_rms 0.0773
_refine_ls_d_res_high 0.7996
_refine_ls_d_res_low 9.8655
_refine_ls_goodness_of_fit_ref 1.1245
_refine_ls_hydrogen_treatment constr
_refine_ls_matrix_type full
_refine_ls_number_constraints 48
_refine_ls_number_parameters 515
_refine_ls_number_reflns 7514
_refine_ls_number_restraints 0
_refine_ls_restrained_S_all 1.1245
_refine_ls_R_factor_all 0.0666
_refine_ls_R_factor_gt 0.0465
_refine_ls_shift/su_max 0.0008
_refine_ls_shift/su_mean 0.0000
_refine_ls_structure_factor_coef Fsqd
_refine_ls_weighting_details 'w=1/[\s^2^(Fo^2^)+(0.0527P)^2^+1.5132P] where P=(Fo^2^+2Fc^2^)/3'
_refine_ls_weighting_scheme calc
_refine_ls_wR_factor_gt 0.1137
_refine_ls_wR_factor_ref 0.1360
_reflns_Friedel_coverage 0.0
_reflns_limit_h_max 12
_reflns_limit_h_min -12
_reflns_limit_k_max 14
_reflns_limit_k_min -14
_reflns_limit_l_max 19
_reflns_limit_l_min 0
_reflns_number_gt 5771
_reflns_number_total 7514
_reflns_threshold_expression I>=2u(I)
_cod_data_source_file d0sc06957d2.cif
_cod_data_source_block bip614_a
_cod_depositor_comments 'Adding full bibliography for 1560371--1560374.cif.'
_cod_database_code 1560373
_olex2_refinement_description
;
1. Fixed Uiso
 At 1.2 times of:
  All C(H) groups
 At 1.5 times of:
  All C(H,H,H) groups
2.a Aromatic/amide H refined with riding coordinates:
 C1(H1), C9(H9), C10(H10), C18(H18)
2.b Idealised Me refined as rotating group:
 C3(H3a,H3b,H3c), C12(H12a,H12b,H12c), C2(H2a,H2b,H2c), C7(H7a,H7b,H7c),
 C11(H11a,H11b,H11c), C8(H8a,H8b,H8c), C17(H17a,H17b,H17c), C16(H16a,H16b,H16c),
  C20(H20a,H20b,H20c), C22(H22a,H22b,H22c)
;
_olex2_submission_special_instructions 'No special instructions were received'

loop_
_space_group_symop_id
_space_group_symop_operation_xyz
1 x,y,z
2 -x,-y,-z

loop_
_atom_site_label
_atom_site_type_symbol
_atom_site_fract_x
_atom_site_fract_y
_atom_site_fract_z
_atom_site_U_iso_or_equiv
_atom_site_adp_type
_atom_site_occupancy
_atom_site_refinement_flags_posn
F12 F 0.47645(14) 0.27063(11) 0.32462(9) 0.0295(3) Uani 1.000000 .
F11 F 0.27817(15) 0.14873(13) 0.26455(9) 0.0331(3) Uani 1.000000 .
F3 F 0.99819(15) 0.49823(12) 0.28173(10) 0.0353(4) Uani 1.000000 .
F2 F 1.16134(15) 0.66736(12) 0.31763(10) 0.0353(4) Uani 1.000000 .
F10 F 0.35857(18) 0.13769(12) 0.39911(9) 0.0370(4) Uani 1.000000 .
F13 F -0.07072(15) -0.05261(14) 0.35227(9) 0.0353(4) Uani 1.000000 .
F9 F 0.46410(17) 0.07611(13) 0.28301(9) 0.0372(4) Uani 1.000000 .
F5 F 0.23280(16) 0.17222(14) -0.02280(9) 0.0377(4) Uani 1.000000 .
F6 F 0.20161(16) 0.28770(14) 0.09847(9) 0.0381(4) Uani 1.000000 .
F1 F 0.94139(16) 0.66505(15) 0.33862(11) 0.0458(4) Uani 1.000000 .
F7 F 0.08220(19) 0.28970(15) -0.02484(10) 0.0445(4) Uani 1.000000 .
F8 F 0.03723(18) 0.12860(14) 0.04095(11) 0.0453(4) Uani 1.000000 .
F16 F -0.28663(17) -0.15469(15) 0.36065(13) 0.0500(5) Uani 1.000000 .
F4 F 1.06105(19) 0.57364(16) 0.42027(10) 0.0504(5) Uani 1.000000 .
F15 F -0.24988(19) 0.02226(14) 0.31649(13) 0.0524(5) Uani 1.000000 .
F14 F -0.20637(17) -0.13191(19) 0.23287(11) 0.0564(5) Uani 1.000000 .
N1 N 0.86258(18) 0.73120(15) 0.53418(11) 0.0190(4) Uani 1.000000 .
N3 N 0.75184(18) 0.62008(15) 0.61002(11) 0.0180(4) Uani 1.000000 .
N9 N 0.60510(18) 0.19971(15) 0.13734(11) 0.0188(4) Uani 1.000000 .
N6 N 0.67734(18) 0.32840(15) 0.47065(11) 0.0181(4) Uani 1.000000 .
N4 N 0.60362(19) 0.20694(15) 0.55068(12) 0.0202(4) Uani 1.000000 .
N10 N 0.20113(19) -0.09322(16) 0.15269(12) 0.0214(4) Uani 1.000000 .
N12 N 0.39763(19) -0.11659(17) 0.14578(12) 0.0220(4) Uani 1.000000 .
N5 N 0.68730(19) 0.22584(16) 0.49033(12) 0.0209(4) Uani 1.000000 .
N7 N 0.79873(19) 0.18186(16) 0.17402(11) 0.0209(4) Uani 1.000000 .
N8 N 0.71709(19) 0.25469(16) 0.18436(12) 0.0211(4) Uani 1.000000 .
N2 N 0.86063(19) 0.70577(16) 0.61221(12) 0.0202(4) Uani 1.000000 .
N11 N 0.2869(2) -0.14767(17) 0.18474(12) 0.0240(4) Uani 1.000000 .
C6 C 0.5877(2) 0.37520(17) 0.51757(13) 0.0162(4) Uani 1.000000 .
N13 N 0.6010(2) 0.5612(2) 0.28545(15) 0.0366(5) Uani 1.000000 .
C5 C 0.5618(2) 0.49257(18) 0.51094(13) 0.0158(4) Uani 1.000000 .
C1 C 0.7568(2) 0.66456(18) 0.48197(14) 0.0185(4) Uani 1.000000 .
H1 H 0.7377(2) 0.66778(18) 0.42351(14) 0.0222(5) Uiso 1.000000 R
C13 C 0.6144(2) 0.09310(18) 0.09638(13) 0.0180(4) Uani 1.000000 .
C15 C 0.3838(2) -0.04326(18) 0.08867(13) 0.0181(4) Uani 1.000000 .
C9 C 0.5403(2) 0.29483(18) 0.56987(14) 0.0186(4) Uani 1.000000 .
H9 H 0.4762(2) 0.30000(18) 0.61100(14) 0.0223(5) Uiso 1.000000 R
C4 C 0.6829(2) 0.59130(18) 0.53118(13) 0.0168(4) Uani 1.000000 .
C14 C 0.4993(2) 0.01130(18) 0.04251(14) 0.0185(4) Uani 1.000000 .
C10 C 0.7415(2) 0.0816(2) 0.12073(14) 0.0210(5) Uani 1.000000 .
H10 H 0.7809(2) 0.0172(2) 0.10385(14) 0.0252(5) Uiso 1.000000 R
C18 C 0.2540(2) -0.02889(19) 0.09343(14) 0.0206(5) Uani 1.000000 .
H18 H 0.2105(2) 0.01672(19) 0.06171(14) 0.0248(5) Uiso 1.000000 R
C3 C 0.7164(2) 0.5725(2) 0.68843(14) 0.0219(5) Uani 1.000000 .
H3a H 0.7455(15) 0.4988(8) 0.6882(5) 0.0328(7) Uiso 1.000000 GR
H3b H 0.7619(13) 0.6291(6) 0.73765(14) 0.0328(7) Uiso 1.000000 GR
H3c H 0.6180(3) 0.5576(14) 0.6918(5) 0.0328(7) Uiso 1.000000 GR
C12 C 0.4929(2) 0.2584(2) 0.12991(15) 0.0240(5) Uani 1.000000 .
H12a H 0.5129(8) 0.3323(7) 0.1695(8) 0.0361(7) Uiso 1.000000 GR
H12b H 0.4817(11) 0.2745(13) 0.0716(3) 0.0361(7) Uiso 1.000000 GR
H12c H 0.4091(4) 0.2074(6) 0.1437(10) 0.0361(7) Uiso 1.000000 GR
C2 C 0.9704(2) 0.8272(2) 0.51460(16) 0.0276(5) Uani 1.000000 .
H2a H 0.9583(11) 0.9021(2) 0.5440(9) 0.0415(8) Uiso 1.000000 GR
H2b H 1.0588(3) 0.8153(8) 0.5336(10) 0.0415(8) Uiso 1.000000 GR
H2c H 0.9660(11) 0.8281(10) 0.4531(2) 0.0415(8) Uiso 1.000000 GR
C7 C 0.7595(2) 0.3756(2) 0.40445(14) 0.0248(5) Uani 1.000000 .
H7a H 0.8433(8) 0.4295(12) 0.43106(15) 0.0372(7) Uiso 1.000000 GR
H7b H 0.7819(15) 0.3109(2) 0.3667(7) 0.0372(7) Uiso 1.000000 GR
H7c H 0.7083(7) 0.4177(13) 0.3714(7) 0.0372(7) Uiso 1.000000 GR
C19 C 0.6701(3) 0.5741(2) 0.23146(16) 0.0283(5) Uani 1.000000 .
C11 C 0.9319(2) 0.2131(2) 0.22228(15) 0.0261(5) Uani 1.000000 .
H11a H 0.9545(8) 0.2970(4) 0.2448(9) 0.0391(8) Uiso 1.000000 GR
H11b H 0.9293(5) 0.1676(11) 0.2695(7) 0.0391(8) Uiso 1.000000 GR
H11c H 1.0008(4) 0.1953(14) 0.1847(3) 0.0391(8) Uiso 1.000000 GR
C8 C 0.5957(3) 0.1022(2) 0.59165(16) 0.0283(5) Uani 1.000000 .
H8a H 0.6279(17) 0.0429(6) 0.5541(5) 0.0425(8) Uiso 1.000000 GR
H8b H 0.6524(14) 0.1232(4) 0.6455(6) 0.0425(8) Uiso 1.000000 GR
H8c H 0.5015(4) 0.0704(9) 0.6027(10) 0.0425(8) Uiso 1.000000 GR
C17 C 0.0687(2) -0.1012(2) 0.18749(17) 0.0310(6) Uani 1.000000 .
H17a H 0.0489(9) -0.1682(10) 0.2186(10) 0.0465(8) Uiso 1.000000 GR
H17b H 0.0702(6) -0.0289(7) 0.2263(9) 0.0465(8) Uiso 1.000000 GR
H17c H -0.0015(3) -0.1117(16) 0.14090(19) 0.0465(8) Uiso 1.000000 GR
N14 N 0.7169(4) 0.3281(2) -0.00598(18) 0.0637(9) Uani 1.000000 .
C16 C 0.5166(3) -0.1590(3) 0.16930(19) 0.0365(6) Uani 1.000000 .
H16a H 0.5774(10) -0.0990(7) 0.2109(9) 0.0548(10) Uiso 1.000000 GR
H16b H 0.4880(3) -0.2310(10) 0.1943(12) 0.0548(10) Uiso 1.000000 GR
H16c H 0.5642(11) -0.1755(16) 0.1185(3) 0.0548(10) Uiso 1.000000 GR
C21 C 0.7867(3) 0.3794(2) -0.04827(18) 0.0401(7) Uani 1.000000 .
C20 C 0.7590(3) 0.5895(3) 0.16284(18) 0.0435(7) Uani 1.000000 .
H20a H 0.7125(9) 0.5426(15) 0.1099(3) 0.0652(11) Uiso 1.000000 GR
H20b H 0.7826(18) 0.6725(4) 0.1560(9) 0.0652(11) Uiso 1.000000 GR
H20c H 0.8417(10) 0.5639(18) 0.1765(7) 0.0652(11) Uiso 1.000000 GR
B3 B 0.3942(3) 0.1577(2) 0.31814(17) 0.0247(6) Uani 1.000000 .
C22 C 0.8788(3) 0.4428(3) -0.10209(19) 0.0424(7) Uani 1.000000 .
H22a H 0.8521(14) 0.4093(13) -0.1618(2) 0.0636(10) Uiso 1.000000 GR
H22b H 0.8751(17) 0.5257(5) -0.0932(10) 0.0636(10) Uiso 1.000000 GR
H22c H 0.9714(4) 0.4364(16) -0.0875(10) 0.0636(10) Uiso 1.000000 GR
B1 B 1.0396(3) 0.6015(2) 0.33973(18) 0.0250(6) Uani 1.000000 .
B4 B -0.2027(3) -0.0779(2) 0.31779(18) 0.0266(6) Uani 1.000000 .
B2 B 0.1385(3) 0.2213(2) 0.02273(18) 0.0271(6) Uani 1.000000 .

loop_
_atom_site_aniso_label
_atom_site_aniso_U_11
_atom_site_aniso_U_22
_atom_site_aniso_U_33
_atom_site_aniso_U_12
_atom_site_aniso_U_13
_atom_site_aniso_U_23
F12 0.0307(8) 0.0216(7) 0.0315(8) 0.0010(6) -0.0082(6) 0.0000(6)
F11 0.0308(8) 0.0314(8) 0.0306(8) -0.0008(6) -0.0041(6) -0.0022(6)
F3 0.0352(8) 0.0263(7) 0.0387(8) 0.0020(6) -0.0039(7) -0.0036(6)
F2 0.0283(8) 0.0286(7) 0.0453(9) -0.0023(6) 0.0076(7) 0.0065(7)
F10 0.0633(11) 0.0286(8) 0.0238(7) 0.0175(7) 0.0097(7) 0.0063(6)
F13 0.0262(8) 0.0440(9) 0.0297(8) 0.0014(7) -0.0014(6) -0.0025(7)
F9 0.0546(10) 0.0278(8) 0.0331(8) 0.0189(7) 0.0081(7) 0.0008(6)
F5 0.0442(9) 0.0413(9) 0.0311(8) 0.0188(7) 0.0084(7) 0.0008(7)
F6 0.0377(9) 0.0440(9) 0.0296(8) 0.0130(7) -0.0057(7) -0.0075(7)
F1 0.0321(9) 0.0525(10) 0.0499(10) 0.0190(8) -0.0037(7) -0.0154(8)
F7 0.0596(11) 0.0486(10) 0.0331(8) 0.0283(9) -0.0016(8) 0.0095(7)
F8 0.0478(10) 0.0349(9) 0.0490(10) 0.0011(7) 0.0122(8) 0.0029(7)
F16 0.0333(9) 0.0464(10) 0.0753(13) 0.0030(8) 0.0162(9) 0.0324(9)
F4 0.0530(11) 0.0579(11) 0.0302(8) -0.0113(9) -0.0093(8) 0.0159(8)
F15 0.0540(11) 0.0338(9) 0.0752(13) 0.0166(8) 0.0081(10) 0.0172(9)
F14 0.0298(9) 0.0989(15) 0.0335(9) 0.0174(9) -0.0039(7) -0.0161(9)
N1 0.0158(9) 0.0180(9) 0.0204(9) -0.0000(7) -0.0019(7) 0.0005(7)
N3 0.0160(9) 0.0176(9) 0.0180(9) 0.0010(7) -0.0032(7) 0.0010(7)
N9 0.0161(9) 0.0184(9) 0.0182(9) -0.0001(7) -0.0005(7) -0.0022(7)
N6 0.0190(9) 0.0179(9) 0.0168(9) 0.0046(7) -0.0018(7) 0.0015(7)
N4 0.0222(10) 0.0164(9) 0.0205(9) 0.0026(7) -0.0036(8) 0.0020(7)
N10 0.0185(9) 0.0211(9) 0.0209(9) -0.0006(8) 0.0026(8) -0.0015(7)
N12 0.0194(10) 0.0244(10) 0.0214(9) 0.0026(8) 0.0004(8) 0.0051(8)
N5 0.0224(10) 0.0187(9) 0.0211(9) 0.0056(8) -0.0017(8) 0.0015(7)
N7 0.0172(9) 0.0237(9) 0.0177(9) -0.0004(8) -0.0020(7) -0.0012(7)
N8 0.0183(9) 0.0221(9) 0.0192(9) -0.0000(8) 0.0000(7) -0.0016(7)
N2 0.0185(9) 0.0184(9) 0.0210(9) 0.0012(7) -0.0034(7) 0.0004(7)
N11 0.0211(10) 0.0265(10) 0.0210(9) -0.0015(8) 0.0023(8) 0.0029(8)
C6 0.0159(10) 0.0147(10) 0.0162(10) 0.0024(8) -0.0025(8) -0.0008(8)
N13 0.0306(12) 0.0368(12) 0.0355(12) -0.0019(10) 0.0066(10) -0.0038(10)
C5 0.0181(10) 0.0147(9) 0.0134(9) 0.0020(8) -0.0008(8) 0.0011(8)
C1 0.0166(10) 0.0174(10) 0.0185(10) 0.0003(8) -0.0036(8) 0.0001(8)
C13 0.0180(11) 0.0185(10) 0.0150(10) 0.0010(8) -0.0001(8) -0.0001(8)
C15 0.0191(11) 0.0183(10) 0.0142(10) 0.0008(8) -0.0012(8) -0.0009(8)
C9 0.0171(10) 0.0173(10) 0.0196(10) 0.0017(8) -0.0011(8) 0.0013(8)
C4 0.0165(10) 0.0160(10) 0.0161(10) 0.0037(8) -0.0031(8) -0.0016(8)
C14 0.0161(10) 0.0174(10) 0.0203(10) 0.0029(8) -0.0014(8) -0.0003(8)
C10 0.0193(11) 0.0219(11) 0.0186(10) 0.0019(9) -0.0009(9) -0.0022(9)
C18 0.0188(11) 0.0202(10) 0.0207(11) 0.0015(9) 0.0009(9) 0.0007(9)
C3 0.0207(11) 0.0247(11) 0.0186(11) 0.0020(9) -0.0013(9) 0.0039(9)
C12 0.0215(12) 0.0241(11) 0.0261(12) 0.0064(9) 0.0013(9) 0.0008(9)
C2 0.0206(12) 0.0253(12) 0.0306(13) -0.0073(9) -0.0012(10) 0.0039(10)
C7 0.0253(12) 0.0291(12) 0.0208(11) 0.0063(10) 0.0059(9) 0.0052(9)
C19 0.0259(13) 0.0246(12) 0.0299(13) 0.0015(10) -0.0021(11) -0.0024(10)
C11 0.0168(11) 0.0299(12) 0.0252(12) -0.0012(9) -0.0070(9) -0.0040(10)
C8 0.0352(14) 0.0194(11) 0.0318(13) 0.0063(10) -0.0018(11) 0.0101(10)
C17 0.0209(12) 0.0349(13) 0.0338(13) 0.0006(10) 0.0113(10) 0.0003(11)
N14 0.090(2) 0.0445(15) 0.0415(15) -0.0149(15) 0.0292(16) -0.0038(12)
C16 0.0265(13) 0.0437(15) 0.0461(16) 0.0121(12) 0.0026(12) 0.0237(13)
C21 0.0477(17) 0.0337(14) 0.0337(14) 0.0035(13) 0.0082(13) -0.0048(12)
C20 0.0378(16) 0.0569(19) 0.0322(15) 0.0035(14) 0.0081(12) 0.0050(13)
B3 0.0349(15) 0.0180(12) 0.0207(12) 0.0068(11) -0.0002(11) 0.0010(10)
C22 0.0527(19) 0.0351(15) 0.0399(16) 0.0087(13) 0.0148(14) 0.0064(12)
B1 0.0196(13) 0.0247(13) 0.0275(13) 0.0004(10) 0.0015(11) 0.0012(11)
B4 0.0258(14) 0.0237(13) 0.0281(14) 0.0010(11) -0.0005(11) 0.0052(11)
B2 0.0311(15) 0.0254(13) 0.0254(13) 0.0098(11) -0.0012(11) 0.0016(11)

loop_
_atom_type_symbol
_atom_type_scat_dispersion_real
_atom_type_scat_dispersion_imag
_atom_type_scat_Cromer_Mann_a1
_atom_type_scat_Cromer_Mann_a2
_atom_type_scat_Cromer_Mann_a3
_atom_type_scat_Cromer_Mann_a4
_atom_type_scat_Cromer_Mann_b1
_atom_type_scat_Cromer_Mann_b2
_atom_type_scat_Cromer_Mann_b3
_atom_type_scat_Cromer_Mann_b4
_atom_type_scat_Cromer_Mann_c
_atom_type_scat_source
_atom_type_scat_dispersion_source
H 0.00000 0.00000 0.49300 0.32291 0.14019 0.04081 10.51090 26.12570 3.14236 57.79970 0.0030380000826 'International Tables Volume C Table 6.1.1.4 (pp. 500-502)' 'Henke, Gullikson and Davis, At. Data and Nucl. Data Tables, 1993, 54, 2'
C 0.00347 0.00161 2.31000 1.02000 1.58860 0.86500 20.84390 10.20750 0.56870 51.65120 0.215599998832 'International Tables Volume C Table 6.1.1.4 (pp. 500-502)' 'Henke, Gullikson and Davis, At. Data and Nucl. Data Tables, 1993, 54, 2'
B 0.00141 0.00067 2.05450 1.33260 1.09790 0.70680 23.21850 1.02100 60.34980 0.14030 -0.193200007081 'International Tables Volume C Table 6.1.1.4 (pp. 500-502)' 'Henke, Gullikson and Davis, At. Data and Nucl. Data Tables, 1993, 54, 2'
F 0.01794 0.01033 3.53920 2.64120 1.51700 1.02430 10.28250 4.29440 0.26150 26.14760 0.277599990368 'International Tables Volume C Table 6.1.1.4 (pp. 500-502)' 'Henke, Gullikson and Davis, At. Data and Nucl. Data Tables, 1993, 54, 2'
N 0.00653 0.00323 12.21260 3.13220 2.01250 1.16630 0.00570 9.89330 28.99750 0.58260 -11.5290002823 'International Tables Volume C Table 6.1.1.4 (pp. 500-502)' 'Henke, Gullikson and Davis, At. Data and Nucl. Data Tables, 1993, 54, 2'

loop_
_geom_angle_atom_site_label_1
_geom_angle_atom_site_label_2
_geom_angle_atom_site_label_3
_geom_angle
_geom_angle_site_symmetry_1
_geom_angle_site_symmetry_3
_geom_angle_publ_flag
C1 N1 N2 112.77(17) . . ?
C2 N1 N2 119.13(18) . . ?
C2 N1 C1 128.05(19) . . ?
C4 N3 N2 112.03(17) . . ?
C3 N3 N2 119.10(17) . . ?
C3 N3 C4 128.81(18) . . ?
C13 N9 N8 112.08(18) . . ?
C12 N9 N8 119.74(18) . . ?
C12 N9 C13 128.05(18) . . ?
C6 N6 N5 112.11(18) . . ?
C7 N6 N5 118.28(18) . . ?
C7 N6 C6 129.61(18) . . ?
C9 N4 N5 112.63(18) . . ?
C8 N4 N5 119.25(19) . . ?
C8 N4 C9 128.0(2) . . ?
C18 N10 N11 112.72(18) . . ?
C17 N10 N11 119.06(19) . . ?
C17 N10 C18 128.1(2) . . ?
C15 N12 N11 112.41(19) . . ?
C16 N12 N11 118.68(19) . . ?
C16 N12 C15 128.9(2) . . ?
N4 N5 N6 104.62(17) . . ?
C10 N7 N8 112.57(18) . . ?
C11 N7 N8 119.24(18) . . ?
C11 N7 C10 128.1(2) . . ?
N7 N8 N9 104.68(17) . . ?
N3 N2 N1 104.69(16) . . ?
N12 N11 N10 104.51(17) . . ?
C5 C6 N6 123.24(18) . . ?
C9 C6 N6 105.06(18) . . ?
C9 C6 C5 131.6(2) . . ?
C5 C5 C6 122.4(2) 2_666 . ?
C4 C5 C6 114.60(18) . . ?
H1 C1 N1 127.28(12) . . ?
C4 C1 N1 105.44(19) . . ?
C4 C1 H1 127.28(12) . . ?
C14 C13 N9 122.62(19) . . ?
C10 C13 N9 105.50(18) . . ?
C10 C13 C14 131.8(2) . . ?
C14 C15 N12 121.92(19) . . ?
C18 C15 N12 104.92(19) . . ?
C18 C15 C14 132.9(2) . . ?
C6 C9 N4 105.58(19) . . ?
H9 C9 N4 127.21(12) . . ?
H9 C9 C6 127.21(13) . . ?
C5 C4 N3 122.37(18) . . ?
C1 C4 N3 105.07(18) . . ?
C1 C4 C5 132.35(19) . . ?
C15 C14 C13 115.69(18) . . ?
C14 C14 C13 121.8(3) 2_655 . ?
C14 C14 C15 122.5(2) 2_655 . ?
C13 C10 N7 105.2(2) . . ?
H10 C10 N7 127.42(13) . . ?
H10 C10 C13 127.42(13) . . ?
C15 C18 N10 105.4(2) . . ?
H18 C18 N10 127.28(13) . . ?
H18 C18 C15 127.28(13) . . ?
H3a C3 N3 109.5 . . ?
H3b C3 N3 109.5 . . ?
H3b C3 H3a 109.5 . . ?
H3c C3 N3 109.5 . . ?
H3c C3 H3a 109.5 . . ?
H3c C3 H3b 109.5 . . ?
H12a C12 N9 109.5 . . ?
H12b C12 N9 109.5 . . ?
H12b C12 H12a 109.5 . . ?
H12c C12 N9 109.5 . . ?
H12c C12 H12a 109.5 . . ?
H12c C12 H12b 109.5 . . ?
H2a C2 N1 109.5 . . ?
H2b C2 N1 109.5 . . ?
H2b C2 H2a 109.5 . . ?
H2c C2 N1 109.5 . . ?
H2c C2 H2a 109.5 . . ?
H2c C2 H2b 109.5 . . ?
H7a C7 N6 109.5 . . ?
H7b C7 N6 109.5 . . ?
H7b C7 H7a 109.5 . . ?
H7c C7 N6 109.5 . . ?
H7c C7 H7a 109.5 . . ?
H7c C7 H7b 109.5 . . ?
C20 C19 N13 179.3(3) . . ?
H11a C11 N7 109.5 . . ?
H11b C11 N7 109.5 . . ?
H11b C11 H11a 109.5 . . ?
H11c C11 N7 109.5 . . ?
H11c C11 H11a 109.5 . . ?
H11c C11 H11b 109.5 . . ?
H8a C8 N4 109.5 . . ?
H8b C8 N4 109.5 . . ?
H8b C8 H8a 109.5 . . ?
H8c C8 N4 109.5 . . ?
H8c C8 H8a 109.5 . . ?
H8c C8 H8b 109.5 . . ?
H17a C17 N10 109.5 . . ?
H17b C17 N10 109.5 . . ?
H17b C17 H17a 109.5 . . ?
H17c C17 N10 109.5 . . ?
H17c C17 H17a 109.5 . . ?
H17c C17 H17b 109.5 . . ?
H16a C16 N12 109.5 . . ?
H16b C16 N12 109.5 . . ?
H16b C16 H16a 109.5 . . ?
H16c C16 N12 109.5 . . ?
H16c C16 H16a 109.5 . . ?
H16c C16 H16b 109.5 . . ?
C22 C21 N14 178.4(4) . . ?
H20a C20 C19 109.5 . . ?
H20b C20 C19 109.5 . . ?
H20b C20 H20a 109.5 . . ?
H20c C20 C19 109.5 . . ?
H20c C20 H20a 109.5 . . ?
H20c C20 H20b 109.5 . . ?
F11 B3 F12 109.31(19) . . ?
F10 B3 F12 108.45(19) . . ?
F10 B3 F11 110.2(2) . . ?
F9 B3 F12 109.6(2) . . ?
F9 B3 F11 108.5(2) . . ?
F9 B3 F10 110.8(2) . . ?
H22a C22 C21 109.5 . . ?
H22b C22 C21 109.5 . . ?
H22b C22 H22a 109.5 . . ?
H22c C22 C21 109.5 . . ?
H22c C22 H22a 109.5 . . ?
H22c C22 H22b 109.5 . . ?
F2 B1 F3 109.5(2) . . ?
F1 B1 F3 109.3(2) . . ?
F1 B1 F2 109.8(2) . . ?
F4 B1 F3 109.3(2) . . ?
F4 B1 F2 108.4(2) . . ?
F4 B1 F1 110.6(2) . . ?
F16 B4 F13 111.4(2) . . ?
F15 B4 F13 111.6(2) . . ?
F15 B4 F16 110.1(2) . . ?
F14 B4 F13 108.1(2) . . ?
F14 B4 F16 108.1(2) . . ?
F14 B4 F15 107.4(2) . . ?
F6 B2 F5 109.8(2) . . ?
F7 B2 F5 110.6(2) . . ?
F7 B2 F6 110.2(2) . . ?
F8 B2 F5 107.5(2) . . ?
F8 B2 F6 109.0(2) . . ?
F8 B2 F7 109.7(2) . . ?

loop_
_geom_bond_atom_site_label_1
_geom_bond_atom_site_label_2
_geom_bond_distance
_geom_bond_site_symmetry_2
_geom_bond_publ_flag
F12 B3 1.396(4) . ?
F11 B3 1.398(4) . ?
F3 B1 1.395(4) . ?
F2 B1 1.394(4) . ?
F10 B3 1.393(4) . ?
F13 B4 1.376(4) . ?
F9 B3 1.393(4) . ?
F5 B2 1.405(4) . ?
F6 B2 1.388(4) . ?
F1 B1 1.378(4) . ?
F7 B2 1.376(4) . ?
F8 B2 1.398(4) . ?
F16 B4 1.377(4) . ?
F4 B1 1.387(5) . ?
F15 B4 1.377(4) . ?
F14 B4 1.409(5) . ?
N1 N2 1.318(4) . ?
N1 C1 1.351(4) . ?
N1 C2 1.469(4) . ?
N3 N2 1.317(3) . ?
N3 C4 1.370(4) . ?
N3 C3 1.467(4) . ?
N9 N8 1.317(3) . ?
N9 C13 1.363(4) . ?
N9 C12 1.469(4) . ?
N6 N5 1.318(4) . ?
N6 C6 1.367(3) . ?
N6 C7 1.468(4) . ?
N4 N5 1.321(4) . ?
N4 C9 1.348(4) . ?
N4 C8 1.467(4) . ?
N10 N11 1.317(3) . ?
N10 C18 1.349(4) . ?
N10 C17 1.467(4) . ?
N12 N11 1.314(3) . ?
N12 C15 1.364(4) . ?
N12 C16 1.460(4) . ?
N7 N8 1.322(4) . ?
N7 C10 1.354(4) . ?
N7 C11 1.469(4) . ?
C6 C5 1.486(5) . ?
C6 C9 1.371(4) . ?
N13 C19 1.140(4) . ?
C5 C5 1.343(5) 2_666 ?
C5 C4 1.482(4) . ?
C1 H1 0.9500 . ?
C1 C4 1.371(4) . ?
C13 C14 1.487(4) . ?
C13 C10 1.371(4) . ?
C15 C14 1.485(4) . ?
C15 C18 1.370(4) . ?
C9 H9 0.9500 . ?
C14 C14 1.345(6) 2_655 ?
C10 H10 0.9500 . ?
C18 H18 0.9500 . ?
C3 H3a 0.9800 . ?
C3 H3b 0.9800 . ?
C3 H3c 0.9800 . ?
C12 H12a 0.9800 . ?
C12 H12b 0.9800 . ?
C12 H12c 0.9800 . ?
C2 H2a 0.9800 . ?
C2 H2b 0.9800 . ?
C2 H2c 0.9800 . ?
C7 H7a 0.9800 . ?
C7 H7b 0.9800 . ?
C7 H7c 0.9800 . ?
C19 C20 1.454(5) . ?
C11 H11a 0.9800 . ?
C11 H11b 0.9800 . ?
C11 H11c 0.9800 . ?
C8 H8a 0.9800 . ?
C8 H8b 0.9800 . ?
C8 H8c 0.9800 . ?
C17 H17a 0.9800 . ?
C17 H17b 0.9800 . ?
C17 H17c 0.9800 . ?
N14 C21 1.135(4) . ?
C16 H16a 0.9800 . ?
C16 H16b 0.9800 . ?
C16 H16c 0.9800 . ?
C21 C22 1.453(5) . ?
C20 H20a 0.9800 . ?
C20 H20b 0.9800 . ?
C20 H20c 0.9800 . ?
C22 H22a 0.9800 . ?
C22 H22b 0.9800 . ?
C22 H22c 0.9800 . ?
